data_2222360
loop_
_publ_author_name
'Alizadeh, Robabeh'

_publ_section_title
(2,9-Dimethyl-4,7-diphenyl-1,10-phenanthroline-\k^2^<i>N</i>,<i>N</i>')bis(thiocyanato-\k<i>S</i>)mercury(II)
_journal_coeditor_code HK2711
_journal_issue 7
_journal_name_full 'Acta Crystallographica Section E'
_journal_page_first m817
_journal_page_last m818
_journal_paper_doi 10.1107/S1600536809023228
_journal_volume 65
_journal_year 2009
_chemical_formula_iupac '[Hg (N C S)2 (C26 H20 N2)]'
_chemical_formula_moiety 'C28 H20 Hg1 N4 S2'
_chemical_formula_sum 'C28 H20 Hg N4 S2'
_chemical_formula_weight 677.21
_chemical_name_systematic
;
(2,9-Dimethyl-4,7-diphenyl-1,10-phenanthroline-
\k^2^<i>N</i>,<i>N</i>')bis(thiocyanato-\k<i>S</i>)mercury(II)
;
_space_group_IT_number 60
_symmetry_cell_setting orthorhombic
_symmetry_space_group_name_Hall '-P 2n 2c'
_symmetry_space_group_name_H-M 'P c a n'
_atom_sites_solution_hydrogens geom
_atom_sites_solution_primary direct
_atom_sites_solution_secondary difmap
_audit_creation_method SHELXL-97
_cell_angle_alpha 90.00
_cell_angle_beta 90.00
_cell_angle_gamma 90.00
_cell_formula_units_Z 8
_cell_length_a 7.5907(3)
_cell_length_b 24.0254(10)
_cell_length_c 28.5284(14)
_cell_measurement_reflns_used 1276
_cell_measurement_temperature 298(2)
_cell_measurement_theta_max 29.26
_cell_measurement_theta_min 1.66
_cell_volume 5202.7(4)
_computing_cell_refinement 'SAINT (Bruker, 1998)'
_computing_data_collection 'SMART (Bruker, 1998)'
_computing_data_reduction 'SAINT (Bruker, 1998)'
_computing_molecular_graphics 'ORTEP-3 for Windows (Farrugia, 1997)'
_computing_publication_material 'WinGX (Farrugia, 1999)'
_computing_structure_refinement 'SHELXTL (Sheldrick, 2008)'
_computing_structure_solution 'SHELXTL (Sheldrick, 2008)'
_diffrn_ambient_temperature 298(2)
_diffrn_measured_fraction_theta_full 0.993
_diffrn_measured_fraction_theta_max 0.993
_diffrn_measurement_device_type 'Bruker SMART CCD area-detector'
_diffrn_measurement_method '\f and \w'
_diffrn_radiation_monochromator graphite
_diffrn_radiation_source 'fine-focus sealed tube'
_diffrn_radiation_type MoK\a
_diffrn_radiation_wavelength 0.71073
_diffrn_reflns_av_R_equivalents 0.0913
_diffrn_reflns_av_sigmaI/netI 0.0806
_diffrn_reflns_limit_h_max 10
_diffrn_reflns_limit_h_min -10
_diffrn_reflns_limit_k_max 32
_diffrn_reflns_limit_k_min -32
_diffrn_reflns_limit_l_max 39
_diffrn_reflns_limit_l_min -38
_diffrn_reflns_number 56419
_diffrn_reflns_theta_full 29.26
_diffrn_reflns_theta_max 29.26
_diffrn_reflns_theta_min 1.66
_diffrn_standards_number 0
_exptl_absorpt_coefficient_mu 6.101
_exptl_absorpt_correction_T_max 0.789
_exptl_absorpt_correction_T_min 0.711
_exptl_absorpt_correction_type multi-scan
_exptl_absorpt_process_details '(SADABS; Bruker, 1998)'
_exptl_crystal_colour colorless
_exptl_crystal_density_diffrn 1.729
_exptl_crystal_density_method 'not measured'
_exptl_crystal_description needle
_exptl_crystal_F_000 2624
_exptl_crystal_size_max 0.40
_exptl_crystal_size_mid 0.05
_exptl_crystal_size_min 0.04
_refine_diff_density_max 2.548
_refine_diff_density_min -1.425
_refine_ls_extinction_method none
_refine_ls_goodness_of_fit_ref 1.213
_refine_ls_hydrogen_treatment constr
_refine_ls_matrix_type full
_refine_ls_number_parameters 318
_refine_ls_number_reflns 7051
_refine_ls_number_restraints 0
_refine_ls_restrained_S_all 1.213
_refine_ls_R_factor_all 0.1556
_refine_ls_R_factor_gt 0.0930
_refine_ls_shift/su_max 0.007
_refine_ls_shift/su_mean 0.000
_refine_ls_structure_factor_coef Fsqd
_refine_ls_weighting_details 'calc w=1/[\s^2^(Fo^2^)+(0.0612P)^2^+12.3403P] where P=(Fo^2^+2Fc^2^)/3'
_refine_ls_weighting_scheme calc
_refine_ls_wR_factor_gt 0.1743
_refine_ls_wR_factor_ref 0.1987
_reflns_number_gt 4018
_reflns_number_total 7051
_reflns_threshold_expression I>2\s(I)
_cod_data_source_file hk2711.cif
_cod_data_source_block I
_cod_original_formula_sum 'C28 H20 Hg1 N4 S2'
_cod_database_code 2222360
_cod_database_fobs_code 2222360

loop_
_symmetry_equiv_pos_as_xyz
'x, y, z'
'-x+1/2, -y+1/2, z+1/2'
'x, -y, -z+1/2'
'-x+1/2, y+1/2, -z'
'-x, -y, -z'
'x-1/2, y-1/2, -z-1/2'
'-x, y, z-1/2'
'x-1/2, -y-1/2, z'

loop_
_atom_site_type_symbol
_atom_site_label
_atom_site_fract_x
_atom_site_fract_y
_atom_site_fract_z
_atom_site_U_iso_or_equiv
_atom_site_adp_type
_atom_site_calc_flag
_atom_site_refinement_flags
_atom_site_occupancy
_atom_site_disorder_assembly
_atom_site_disorder_group
Hg Hg1 0.43243(6) 0.550529(15) 0.12578(2) 0.06252(17) Uani d . 1 . .
S S1 0.1392(5) 0.51033(16) 0.1124(2) 0.092(2) Uani d . 1 . .
S S2 0.6577(4) 0.47883(13) 0.13551(15) 0.0792(11) Uani d . 1 . .
N N1 0.4970(11) 0.6275(4) 0.0798(4) 0.046(2) Uani d . 1 . .
N N2 0.4592(12) 0.6271(4) 0.1742(4) 0.050(2) Uani d . 1 . .
N N3 -0.089(2) 0.5979(7) 0.1294(11) 0.103(11) Uani d . 1 . .
N N4 0.451(2) 0.3831(6) 0.1223(9) 0.110(8) Uani d . 1 . .
C C1 0.487(2) 0.5700(6) 0.0093(6) 0.077(4) Uani d . 1 . .
H H1A 0.5691 0.5442 0.0230 0.115 Uiso calc R 1 . .
H H1B 0.5113 0.5736 -0.0236 0.115 Uiso calc R 1 . .
H H1C 0.3694 0.5567 0.0137 0.115 Uiso calc R 1 . .
C C2 0.5071(14) 0.6259(5) 0.0326(5) 0.054(3) Uani d . 1 . .
C C3 0.5329(15) 0.6751(6) 0.0080(5) 0.059(3) Uani d . 1 . .
H H3 0.5317 0.6737 -0.0246 0.071 Uiso calc R 1 . .
C C4 0.5594(12) 0.7250(4) 0.0287(4) 0.045(2) Uani d . 1 . .
C C5 0.5748(13) 0.7761(5) 0.0006(4) 0.051(2) Uani d . 1 . .
C C6 0.6648(16) 0.7735(6) -0.0429(5) 0.070(3) Uani d . 1 . .
H H6 0.7145 0.7403 -0.0531 0.084 Uiso calc R 1 . .
C C7 0.677(2) 0.8214(8) -0.0698(5) 0.092(5) Uani d . 1 . .
H H7 0.7444 0.8206 -0.0970 0.110 Uiso calc R 1 . .
C C8 0.5951(19) 0.8693(7) -0.0578(6) 0.084(5) Uani d . 1 . .
H H8 0.6002 0.8999 -0.0777 0.101 Uiso calc R 1 . .
C C9 0.5032(19) 0.8728(7) -0.0158(7) 0.086(5) Uani d . 1 . .
H H9 0.4500 0.9060 -0.0068 0.103 Uiso calc R 1 . .
C C10 0.4923(14) 0.8254(5) 0.0126(5) 0.056(3) Uani d . 1 . .
H H10 0.4279 0.8272 0.0403 0.068 Uiso calc R 1 . .
C C11 0.5596(11) 0.7257(4) 0.0793(4) 0.042(2) Uani d . 1 . .
C C12 0.6003(11) 0.7739(4) 0.1072(4) 0.042(2) Uani d . 1 . .
H H12 0.6380 0.8062 0.0923 0.050 Uiso calc R 1 . .
C C13 0.5857(11) 0.7738(4) 0.1538(4) 0.045(2) Uani d . 1 . .
H H13 0.6155 0.8056 0.1706 0.053 Uiso calc R 1 . .
C C14 0.5246(10) 0.7252(4) 0.1785(4) 0.037(2) Uani d . 1 . .
C C15 0.4939(10) 0.7233(5) 0.2277(4) 0.041(2) Uani d . 1 . .
C C16 0.5052(12) 0.7738(5) 0.2579(5) 0.053(3) Uani d . 1 . .
C C17 0.4287(15) 0.8247(5) 0.2438(5) 0.067(3) Uani d . 1 . .
H H17 0.3757 0.8279 0.2145 0.080 Uiso calc R 1 . .
C C18 0.433(2) 0.8701(6) 0.2741(7) 0.084(5) Uani d . 1 . .
H H18 0.3774 0.9031 0.2659 0.101 Uiso calc R 1 . .
C C19 0.521(3) 0.8660(9) 0.3164(7) 0.101(7) Uani d . 1 . .
H H19 0.5305 0.8973 0.3355 0.121 Uiso calc R 1 . .
C C20 0.594(2) 0.8167(9) 0.3307(6) 0.091(5) Uani d . 1 . .
H H20 0.6493 0.8142 0.3597 0.109 Uiso calc R 1 . .
C C21 0.5848(15) 0.7709(7) 0.3017(4) 0.072(4) Uani d . 1 . .
H H21 0.6328 0.7373 0.3117 0.086 Uiso calc R 1 . .
C C22 0.4508(15) 0.6733(5) 0.2475(4) 0.053(3) Uani d . 1 . .
H H22 0.4337 0.6713 0.2797 0.064 Uiso calc R 1 . .
C C23 0.4319(14) 0.6253(4) 0.2205(4) 0.053(3) Uani d . 1 . .
C C24 0.388(2) 0.5713(6) 0.2421(6) 0.084(4) Uani d . 1 . .
H H24A 0.2707 0.5607 0.2335 0.127 Uiso calc R 1 . .
H H24B 0.3963 0.5744 0.2756 0.127 Uiso calc R 1 . .
H H24C 0.4697 0.5435 0.2313 0.127 Uiso calc R 1 . .
C C25 0.5027(11) 0.6756(4) 0.1536(4) 0.037(2) Uani d . 1 . .
C C26 0.5208(11) 0.6759(5) 0.1032(4) 0.037(2) Uani d . 1 . .
C C27 0.011(2) 0.5638(6) 0.1219(9) 0.098(6) Uani d . 1 . .
C C28 0.5282(17) 0.4244(5) 0.1283(7) 0.077(4) Uani d . 1 . .

loop_
_atom_site_aniso_label
_atom_site_aniso_U_11
_atom_site_aniso_U_22
_atom_site_aniso_U_33
_atom_site_aniso_U_12
_atom_site_aniso_U_13
_atom_site_aniso_U_23
Hg1 0.0714(3) 0.03722(19) 0.0789(3) -0.00113(17) 0.0051(3) 0.0002(2)
S1 0.079(2) 0.0619(19) 0.126(7) -0.0174(17) -0.003(3) -0.026(3)
S2 0.0708(19) 0.0547(15) 0.112(3) 0.0096(13) 0.006(2) 0.0001(18)
N1 0.062(5) 0.038(5) 0.039(6) 0.002(3) -0.007(4) -0.004(4)
N2 0.055(5) 0.036(4) 0.059(7) 0.006(4) 0.012(4) 0.008(4)
N3 0.093(10) 0.077(9) 0.12(3) -0.007(7) -0.007(14) -0.034(15)
N4 0.116(11) 0.066(8) 0.13(2) -0.012(7) 0.009(14) -0.015(12)
C1 0.125(11) 0.048(7) 0.057(9) -0.001(6) -0.014(7) -0.013(6)
C2 0.056(6) 0.056(7) 0.049(8) 0.007(4) -0.006(5) -0.010(6)
C3 0.061(7) 0.080(9) 0.037(7) 0.001(5) -0.023(5) -0.004(6)
C4 0.028(4) 0.062(6) 0.045(6) -0.004(4) -0.014(4) 0.002(4)
C5 0.047(5) 0.060(6) 0.046(6) -0.015(5) -0.018(5) 0.012(5)
C6 0.069(8) 0.095(9) 0.047(8) 0.000(7) -0.010(6) 0.020(6)
C7 0.075(9) 0.142(15) 0.058(9) -0.016(10) -0.010(7) 0.036(10)
C8 0.084(10) 0.099(11) 0.069(10) -0.026(8) -0.017(8) 0.045(9)
C9 0.090(10) 0.071(10) 0.096(14) -0.011(6) -0.021(8) 0.038(10)
C10 0.057(6) 0.061(7) 0.051(8) -0.012(5) -0.013(5) 0.017(6)
C11 0.026(4) 0.044(4) 0.055(6) -0.004(4) -0.008(4) -0.001(4)
C12 0.035(5) 0.043(4) 0.047(6) -0.003(3) -0.004(4) 0.007(4)
C13 0.042(5) 0.048(5) 0.044(6) -0.009(4) -0.004(4) -0.004(4)
C14 0.022(4) 0.054(6) 0.034(6) 0.001(3) 0.004(3) -0.001(4)
C15 0.027(4) 0.054(6) 0.040(6) 0.004(3) 0.004(3) -0.004(5)
C16 0.042(5) 0.066(8) 0.050(8) -0.007(4) 0.014(4) -0.008(6)
C17 0.054(6) 0.061(7) 0.085(10) -0.005(5) 0.025(7) -0.017(6)
C18 0.085(9) 0.072(9) 0.097(13) 0.004(7) 0.034(9) -0.025(8)
C19 0.128(14) 0.098(13) 0.077(13) -0.047(10) 0.045(10) -0.047(11)
C20 0.096(11) 0.127(15) 0.051(9) -0.026(10) 0.009(7) -0.037(9)
C21 0.062(7) 0.115(11) 0.038(7) -0.011(7) 0.002(6) -0.010(6)
C22 0.063(6) 0.055(6) 0.041(6) 0.003(5) 0.017(5) 0.007(5)
C23 0.052(6) 0.048(5) 0.059(8) 0.005(5) 0.021(6) 0.010(5)
C24 0.115(11) 0.063(7) 0.075(10) 0.005(7) 0.030(8) 0.029(7)
C25 0.040(5) 0.034(5) 0.036(7) 0.006(3) -0.003(4) 0.000(4)
C26 0.032(4) 0.047(6) 0.031(5) -0.004(3) -0.008(3) -0.005(5)
C27 0.076(8) 0.055(7) 0.16(2) -0.011(6) -0.007(10) 0.037(13)
C28 0.084(8) 0.055(6) 0.093(11) 0.002(6) 0.044(8) 0.020(8)

loop_
_atom_type_symbol
_atom_type_description
_atom_type_scat_dispersion_real
_atom_type_scat_dispersion_imag
_atom_type_scat_source
Hg Hg -2.3894 9.2266 'International Tables Vol C Tables 4.2.6.8 and 6.1.1.4'
C C 0.0033 0.0016 'International Tables Vol C Tables 4.2.6.8 and 6.1.1.4'
H H 0.0000 0.0000 'International Tables Vol C Tables 4.2.6.8 and 6.1.1.4'
N N 0.0061 0.0033 'International Tables Vol C Tables 4.2.6.8 and 6.1.1.4'
S S 0.1246 0.1234 'International Tables Vol C Tables 4.2.6.8 and 6.1.1.4'
O O 0.0106 0.0060 'International Tables Vol C Tables 4.2.6.8 and 6.1.1.4'

loop_
_geom_angle_atom_site_label_1
_geom_angle_atom_site_label_2
_geom_angle_atom_site_label_3
_geom_angle_site_symmetry_1
_geom_angle_site_symmetry_3
_geom_angle
_geom_angle_publ_flag
N2 Hg1 N1 . . 71.7(3) yes
N2 Hg1 S2 . . 115.6(2) yes
N1 Hg1 S2 . . 118.6(2) yes
N2 Hg1 S1 . . 119.1(2) yes
N1 Hg1 S1 . . 114.7(3) yes
S2 Hg1 S1 . . 112.00(12) yes
C27 S1 Hg1 . . 101.8(5) ?
C28 S2 Hg1 . . 97.3(5) ?
C2 N1 C26 . . 120.6(11) ?
C2 N1 Hg1 . . 123.7(8) ?
C26 N1 Hg1 . . 115.7(8) ?
C23 N2 C25 . . 119.7(10) ?
C23 N2 Hg1 . . 123.5(7) ?
C25 N2 Hg1 . . 116.7(8) ?
C2 C1 H1A . . 109.5 ?
C2 C1 H1B . . 109.5 ?
H1A C1 H1B . . 109.5 ?
C2 C1 H1C . . 109.5 ?
H1A C1 H1C . . 109.5 ?
H1B C1 H1C . . 109.5 ?
N1 C2 C3 . . 119.2(12) ?
N1 C2 C1 . . 117.3(13) ?
C3 C2 C1 . . 123.4(13) ?
C4 C3 C2 . . 123.8(12) ?
C4 C3 H3 . . 118.1 ?
C2 C3 H3 . . 118.1 ?
C3 C4 C11 . . 116.6(10) ?
C3 C4 C5 . . 120.9(11) ?
C11 C4 C5 . . 122.4(9) ?
C10 C5 C6 . . 118.3(11) ?
C10 C5 C4 . . 122.8(11) ?
C6 C5 C4 . . 118.7(11) ?
C7 C6 C5 . . 118.7(14) ?
C7 C6 H6 . . 120.6 ?
C5 C6 H6 . . 120.6 ?
C8 C7 C6 . . 122.3(15) ?
C8 C7 H7 . . 118.8 ?
C6 C7 H7 . . 118.8 ?
C7 C8 C9 . . 120.1(14) ?
C7 C8 H8 . . 120.0 ?
C9 C8 H8 . . 120.0 ?
C8 C9 C10 . . 118.7(17) ?
C8 C9 H9 . . 120.6 ?
C10 C9 H9 . . 120.6 ?
C5 C10 C9 . . 121.7(14) ?
C5 C10 H10 . . 119.2 ?
C9 C10 H10 . . 119.2 ?
C26 C11 C12 . . 117.5(10) ?
C26 C11 C4 . . 118.2(9) ?
C12 C11 C4 . . 124.2(9) ?
C13 C12 C11 . . 122.2(9) ?
C13 C12 H12 . . 118.9 ?
C11 C12 H12 . . 118.9 ?
C12 C13 C14 . . 121.0(9) ?
C12 C13 H13 . . 119.5 ?
C14 C13 H13 . . 119.5 ?
C25 C14 C15 . . 116.9(10) ?
C25 C14 C13 . . 118.9(10) ?
C15 C14 C13 . . 124.1(10) ?
C22 C15 C14 . . 118.4(10) ?
C22 C15 C16 . . 119.4(11) ?
C14 C15 C16 . . 122.2(11) ?
C21 C16 C17 . . 118.6(13) ?
C21 C16 C15 . . 120.2(12) ?
C17 C16 C15 . . 121.2(12) ?
C18 C17 C16 . . 119.4(15) ?
C18 C17 H17 . . 120.3 ?
C16 C17 H17 . . 120.3 ?
C19 C18 C17 . . 120.0(16) ?
C19 C18 H18 . . 120.0 ?
C17 C18 H18 . . 120.0 ?
C20 C19 C18 . . 121.0(15) ?
C20 C19 H19 . . 119.5 ?
C18 C19 H19 . . 119.5 ?
C19 C20 C21 . . 119.6(16) ?
C19 C20 H20 . . 120.2 ?
C21 C20 H20 . . 120.2 ?
C20 C21 C16 . . 121.4(15) ?
C20 C21 H21 . . 119.3 ?
C16 C21 H21 . . 119.3 ?
C15 C22 C23 . . 121.5(11) ?
C15 C22 H22 . . 119.3 ?
C23 C22 H22 . . 119.3 ?
N2 C23 C22 . . 120.3(10) ?
N2 C23 C24 . . 118.4(11) ?
C22 C23 C24 . . 121.3(12) ?
C23 C24 H24A . . 109.5 ?
C23 C24 H24B . . 109.5 ?
H24A C24 H24B . . 109.5 ?
C23 C24 H24C . . 109.5 ?
H24A C24 H24C . . 109.5 ?
H24B C24 H24C . . 109.5 ?
N2 C25 C14 . . 123.1(11) ?
N2 C25 C26 . . 117.5(11) ?
C14 C25 C26 . . 119.3(11) ?
N1 C26 C11 . . 121.4(11) ?
N1 C26 C25 . . 118.3(11) ?
C11 C26 C25 . . 120.3(11) ?
N3 C27 S1 . . 174.3(16) ?
N4 C28 S2 . . 173.6(13) ?

loop_
_geom_bond_atom_site_label_1
_geom_bond_atom_site_label_2
_geom_bond_site_symmetry_2
_geom_bond_distance
_geom_bond_publ_flag
Hg1 N2 . 2.309(10) yes
Hg1 N1 . 2.320(10) yes
Hg1 S2 . 2.443(3) yes
Hg1 S1 . 2.456(4) yes
C1 C2 . 1.505(18) ?
C1 H1A . 0.9600 ?
C1 H1B . 0.9600 ?
C1 H1C . 0.9600 ?
C2 N1 . 1.349(16) ?
C2 C3 . 1.389(19) ?
C3 C4 . 1.351(17) ?
C3 H3 . 0.9300 ?
C4 C11 . 1.445(15) ?
C4 C5 . 1.470(14) ?
C5 C10 . 1.385(18) ?
C5 C6 . 1.416(18) ?
C6 C7 . 1.387(19) ?
C6 H6 . 0.9300 ?
C7 C8 . 1.35(2) ?
C7 H7 . 0.9300 ?
C8 C9 . 1.39(3) ?
C8 H8 . 0.9300 ?
C9 C10 . 1.401(19) ?
C9 H9 . 0.9300 ?
C10 H10 . 0.9300 ?
C11 C26 . 1.408(14) ?
C11 C12 . 1.438(13) ?
C12 C13 . 1.334(15) ?
C12 H12 . 0.9300 ?
C13 C14 . 1.441(14) ?
C13 H13 . 0.9300 ?
C14 C25 . 1.397(15) ?
C14 C15 . 1.425(15) ?
C15 C22 . 1.366(16) ?
C15 C16 . 1.491(17) ?
C16 C21 . 1.390(18) ?
C16 C17 . 1.412(18) ?
C17 C18 . 1.391(19) ?
C17 H17 . 0.9300 ?
C18 C19 . 1.38(3) ?
C18 H18 . 0.9300 ?
C19 C20 . 1.37(3) ?
C19 H19 . 0.9300 ?
C20 C21 . 1.38(2) ?
C20 H20 . 0.9300 ?
C21 H21 . 0.9300 ?
C22 C23 . 1.395(16) ?
C22 H22 . 0.9300 ?
C23 N2 . 1.337(16) ?
C23 C24 . 1.476(15) ?
C24 H24A . 0.9600 ?
C24 H24B . 0.9600 ?
C24 H24C . 0.9600 ?
C25 N2 . 1.346(13) ?
C25 C26 . 1.446(14) ?
C26 N1 . 1.353(14) ?
C27 N3 . 1.14(2) ?
C27 S1 . 1.635(18) ?
C28 N4 . 1.17(2) ?
C28 S2 . 1.648(15) ?

loop_
_geom_torsion_atom_site_label_1
_geom_torsion_atom_site_label_2
_geom_torsion_atom_site_label_3
_geom_torsion_atom_site_label_4
_geom_torsion_site_symmetry_1
_geom_torsion_site_symmetry_2
_geom_torsion_site_symmetry_3
_geom_torsion_site_symmetry_4
_geom_torsion
_geom_torsion_publ_flag
N1 C2 C3 C4 . . . . 4.2(17) ?
C1 C2 C3 C4 . . . . -176.6(12) ?
C2 C3 C4 C11 . . . . -0.2(16) ?
C2 C3 C4 C5 . . . . -176.2(10) ?
C3 C4 C5 C10 . . . . 136.4(12) ?
C11 C4 C5 C10 . . . . -39.3(14) ?
C3 C4 C5 C6 . . . . -37.8(14) ?
C11 C4 C5 C6 . . . . 146.5(10) ?
C10 C5 C6 C7 . . . . 4.6(16) ?
C4 C5 C6 C7 . . . . 179.1(11) ?
C5 C6 C7 C8 . . . . -5(2) ?
C6 C7 C8 C9 . . . . 4(2) ?
C7 C8 C9 C10 . . . . -2(2) ?
C6 C5 C10 C9 . . . . -3.1(16) ?
C4 C5 C10 C9 . . . . -177.3(11) ?
C8 C9 C10 C5 . . . . 2(2) ?
C3 C4 C11 C26 . . . . -4.2(13) ?
C5 C4 C11 C26 . . . . 171.7(8) ?
C3 C4 C11 C12 . . . . 174.6(9) ?
C5 C4 C11 C12 . . . . -9.6(14) ?
C26 C11 C12 C13 . . . . -6.5(13) ?
C4 C11 C12 C13 . . . . 174.7(9) ?
C11 C12 C13 C14 . . . . -1.2(14) ?
C12 C13 C14 C25 . . . . 8.4(13) ?
C12 C13 C14 C15 . . . . -175.4(9) ?
C25 C14 C15 C22 . . . . 2.0(12) ?
C13 C14 C15 C22 . . . . -174.3(9) ?
C25 C14 C15 C16 . . . . -177.3(8) ?
C13 C14 C15 C16 . . . . 6.4(13) ?
C22 C15 C16 C21 . . . . 42.1(14) ?
C14 C15 C16 C21 . . . . -138.7(11) ?
C22 C15 C16 C17 . . . . -134.9(11) ?
C14 C15 C16 C17 . . . . 44.4(13) ?
C21 C16 C17 C18 . . . . -0.7(16) ?
C15 C16 C17 C18 . . . . 176.3(10) ?
C16 C17 C18 C19 . . . . 3.7(19) ?
C17 C18 C19 C20 . . . . -4(2) ?
C18 C19 C20 C21 . . . . 2(2) ?
C19 C20 C21 C16 . . . . 1(2) ?
C17 C16 C21 C20 . . . . -1.7(17) ?
C15 C16 C21 C20 . . . . -178.7(11) ?
C14 C15 C22 C23 . . . . -1.8(15) ?
C16 C15 C22 C23 . . . . 177.5(10) ?
C15 C22 C23 N2 . . . . 1.3(17) ?
C15 C22 C23 C24 . . . . 178.9(11) ?
C15 C14 C25 N2 . . . . -1.7(12) ?
C13 C14 C25 N2 . . . . 174.8(8) ?
C15 C14 C25 C26 . . . . 176.0(8) ?
C13 C14 C25 C26 . . . . -7.5(12) ?
C12 C11 C26 N1 . . . . -173.9(8) ?
C4 C11 C26 N1 . . . . 5.0(13) ?
C12 C11 C26 C25 . . . . 7.1(12) ?
C4 C11 C26 C25 . . . . -174.1(8) ?
N2 C25 C26 N1 . . . . -1.4(13) ?
C14 C25 C26 N1 . . . . -179.3(8) ?
N2 C25 C26 C11 . . . . 177.7(8) ?
C14 C25 C26 C11 . . . . -0.2(13) ?
C3 C2 N1 C26 . . . . -3.5(15) ?
C1 C2 N1 C26 . . . . 177.2(10) ?
C3 C2 N1 Hg1 . . . . 174.9(7) ?
C1 C2 N1 Hg1 . . . . -4.4(13) ?
C11 C26 N1 C2 . . . . -1.1(14) ?
C25 C26 N1 C2 . . . . 178.0(9) ?
C11 C26 N1 Hg1 . . . . -179.6(6) ?
C25 C26 N1 Hg1 . . . . -0.6(10) ?
N2 Hg1 N1 C2 . . . . -177.1(9) ?
S2 Hg1 N1 C2 . . . . 73.2(8) ?
S1 Hg1 N1 C2 . . . . -62.8(8) ?
N2 Hg1 N1 C26 . . . . 1.4(6) ?
S2 Hg1 N1 C26 . . . . -108.3(6) ?
S1 Hg1 N1 C26 . . . . 115.6(6) ?
C22 C23 N2 C25 . . . . -1.0(16) ?
C24 C23 N2 C25 . . . . -178.7(10) ?
C22 C23 N2 Hg1 . . . . 179.9(8) ?
C24 C23 N2 Hg1 . . . . 2.2(15) ?
C14 C25 N2 C23 . . . . 1.3(14) ?
C26 C25 N2 C23 . . . . -176.5(9) ?
C14 C25 N2 Hg1 . . . . -179.6(6) ?
C26 C25 N2 Hg1 . . . . 2.7(11) ?
N1 Hg1 N2 C23 . . . . 177.0(9) ?
S2 Hg1 N2 C23 . . . . -69.4(9) ?
S1 Hg1 N2 C23 . . . . 68.4(9) ?
N1 Hg1 N2 C25 . . . . -2.1(6) ?
S2 Hg1 N2 C25 . . . . 111.4(7) ?
S1 Hg1 N2 C25 . . . . -110.7(7) ?
N2 Hg1 S1 C27 . . . . 25.5(10) ?
N1 Hg1 S1 C27 . . . . -56.4(10) ?
S2 Hg1 S1 C27 . . . . 164.8(9) ?
N2 Hg1 S2 C28 . . . . 141.9(7) ?
N1 Hg1 S2 C28 . . . . -135.9(7) ?
S1 Hg1 S2 C28 . . . . 1.1(7) ?
